data_2200139
loop_
_publ_author_name
'Duthie, Andrew'
'Scammells, Peter'
'Katsifis, Andrew'
'Tiekink, Edward R. T.'

_publ_section_title
;
 (1,3-Benzo[<i>d</i>]dioxol-5-yl)(2-pyridyl)methyl cyanide
;
_journal_issue 2
_journal_name_full 'Acta Crystallographica Section E'
_journal_page_first o104
_journal_page_last o105
_journal_paper_doi 10.1107/S1600536801000198
_journal_volume 57
_journal_year 2001
_chemical_formula_moiety 'C14 H10 N2 O2'
_chemical_formula_sum 'C14 H10 N2 O2'
_chemical_formula_weight 238.25
_space_group_IT_number 2
_symmetry_cell_setting triclinic
_symmetry_space_group_name_Hall '-P 1'
_symmetry_space_group_name_H-M 'P -1'
_cell_angle_alpha 94.42(2)
_cell_angle_beta 92.79(2)
_cell_angle_gamma 107.65(2)
_cell_formula_units_Z 2
_cell_length_a 8.851(2)
_cell_length_b 11.435(4)
_cell_length_c 5.8310(10)
_cell_measurement_reflns_used 25
_cell_measurement_temperature 173
_cell_measurement_theta_max 30.0
_cell_measurement_theta_min 8.0
_cell_volume 559.1(3)
_computing_cell_refinement 'MSC/AFC Diffractometer Control Software'
_computing_data_collection
;
MSC/AFC Diffractometer Control Software
(Molecular Structure Corporation, 1996)
;
_computing_data_reduction 'TEXSAN (Molecular Structure Corporation, 1997-1999)'
_computing_publication_material TEXSAN
_computing_structure_refinement 'SHELXL97 (Sheldrick, 1997)'
_computing_structure_solution 'SIR97 (Altomare et al., 1997)'
_diffrn_ambient_temperature 173
_diffrn_measured_fraction_theta_full .999
_diffrn_measured_fraction_theta_max .999
_diffrn_measurement_device 'Rigaku AFC-7R'
_diffrn_measurement_method \w-2\q
_diffrn_radiation_monochromator graphite
_diffrn_radiation_source 'rotating anode'
_diffrn_radiation_type MoK\a
_diffrn_radiation_wavelength .7107
_diffrn_reflns_av_R_equivalents .050
_diffrn_reflns_av_sigmaI/netI .031
_diffrn_reflns_limit_h_max 11
_diffrn_reflns_limit_h_min -11
_diffrn_reflns_limit_k_max 14
_diffrn_reflns_limit_k_min -14
_diffrn_reflns_limit_l_max 7
_diffrn_reflns_limit_l_min 0
_diffrn_reflns_number 2731
_diffrn_reflns_reduction_process 'Lp corrections applied'
_diffrn_reflns_theta_full 27.48
_diffrn_reflns_theta_max 27.48
_diffrn_reflns_theta_min 3.49
_diffrn_standards_decay_% .23
_diffrn_standards_interval_count 400
_diffrn_standards_number 3
_exptl_absorpt_coefficient_mu .097
_exptl_absorpt_correction_type none
_exptl_crystal_colour colourless
_exptl_crystal_density_diffrn 1.415
_exptl_crystal_density_meas ?
_exptl_crystal_description block
_exptl_crystal_F_000 248
_exptl_crystal_size_max .48
_exptl_crystal_size_mid .48
_exptl_crystal_size_min .11
_refine_diff_density_max .25
_refine_diff_density_min -.25
_refine_ls_extinction_method none
_refine_ls_goodness_of_fit_ref 1.05
_refine_ls_hydrogen_treatment noref
_refine_ls_matrix_type full
_refine_ls_number_parameters 163
_refine_ls_number_reflns 2564
_refine_ls_number_restraints 0
_refine_ls_restrained_S_all 1.05
_refine_ls_R_factor_all .061
_refine_ls_R_factor_gt .039
_refine_ls_shift/su_max <0.001
_refine_ls_shift/su_mean .000
_refine_ls_structure_factor_coef Fsqd
_refine_ls_weighting_details 'calc w = 1/[\s^2^(Fo^2^)+(0.1000P)^2^] where P = (Fo^2^+2Fc^2^)/3'
_refine_ls_weighting_scheme calc
_refine_ls_wR_factor_ref .139
_reflns_number_gt 1911
_reflns_number_total 2564
_reflns_threshold_expression I>2\s(I)
_cod_data_source_file ci6001.cif
_cod_data_source_block I
_cod_depositor_comments
;
The following automatic conversions were performed:

'_exptl_crystal_density_meas' value 'not measured' was changed to '?'
- the value is perceived as not measured.

Automatic conversion script
Id: cif_fix_values 3008 2015-01-20 13:52:24Z robertas 
;
_cod_database_code 2200139
_cod_database_fobs_code 2200139

loop_
_symmetry_equiv_pos_as_xyz
'  +x,  +y,  +z'
'  -x,  -y,  -z'

loop_
_atom_site_label
_atom_site_fract_x
_atom_site_fract_y
_atom_site_fract_z
_atom_site_U_iso_or_equiv
_atom_site_adp_type
_atom_site_calc_flag
_atom_site_refinement_flags
_atom_site_occupancy
_atom_site_disorder_assembly
_atom_site_disorder_group
_atom_site_type_symbol
O1 .19247(14) .58173(10) -.00247(19) .0375(3) Uani d . 1 . . O
O3 .13809(14) .46384(10) -.35548(18) .0386(3) Uani d . 1 . . O
N1' .19430(14) .02168(11) -.2951(2) .0296(3) Uani d . 1 . . N
N1'' .57051(15) .18918(12) -.4895(2) .0350(3) Uani d . 1 . . N
C1 .42803(15) .17724(11) -.1053(2) .0238(3) Uani d . 1 . . C
H1 .5083 .1830 .0252 .029 Uiso calc R 1 . . H
C1'' .50785(15) .18228(12) -.3225(2) .0266(3) Uani d . 1 . . C
C2 .13269(19) .57686(13) -.2365(3) .0343(3) Uani d . 1 . . C
H2A .1986 .6481 -.3105 .041 Uiso calc R 1 . . H
H2B .0220 .5799 -.2420 .041 Uiso calc R 1 . . H
C2' .29507(15) .05452(11) -.1064(2) .0229(3) Uani d . 1 . . C
C3' .27971(17) -.01189(12) .0840(2) .0282(3) Uani d . 1 . . C
H3' .3547 .0149 .2142 .034 Uiso calc R 1 . . H
C3A .22371(16) .41604(12) -.2071(2) .0258(3) Uani d . 1 . . C
C4 .27607(15) .31587(12) -.2512(2) .0248(3) Uani d . 1 . . C
H4 .2541 .2687 -.3972 .030 Uiso calc R 1 . . H
C4' .15207(18) -.11859(13) .0801(3) .0323(3) Uani d . 1 . . C
H4' .1385 -.1670 .2073 .039 Uiso calc R 1 . . H
C5 .36395(15) .28657(11) -.0692(2) .0226(3) Uani d . 1 . . C
C5' .04548(17) -.15317(12) -.1110(3) .0319(3) Uani d . 1 . . C
H5' -.0438 -.2252 -.1174 .038 Uiso calc R 1 . . H
C6' .07089(17) -.08098(13) -.2933(3) .0328(3) Uani d . 1 . . C
H6' -.0032 -.1054 -.4247 .039 Uiso calc R 1 . . H
C6 .39230(16) .35490(12) .1439(2) .0261(3) Uani d . 1 . . C
H6 .4504 .3322 .2648 .031 Uiso calc R 1 . . H
C7 .33715(17) .45677(13) .1851(2) .0284(3) Uani d . 1 . . C
H7 .3560 .5035 .3313 .034 Uiso calc R 1 . . H
C7A .25502(16) .48561(12) .0046(2) .0267(3) Uani d . 1 . . C

loop_
_atom_site_aniso_label
_atom_site_aniso_U_11
_atom_site_aniso_U_22
_atom_site_aniso_U_33
_atom_site_aniso_U_12
_atom_site_aniso_U_13
_atom_site_aniso_U_23
O1 .0475(7) .0333(6) .0375(6) .0211(5) .0073(5) .0013(4)
O3 .0516(7) .0420(6) .0327(6) .0311(5) -.0017(5) .0033(5)
N1' .0298(6) .0271(6) .0291(6) .0053(5) -.0047(5) .0044(5)
N1'' .0326(7) .0406(7) .0346(7) .0136(6) .0054(5) .0087(5)
C1 .0228(6) .0243(6) .0246(6) .0074(5) -.0010(5) .0048(5)
C1'' .0234(6) .0256(6) .0317(7) .0089(5) -.0015(5) .0052(5)
C2 .0374(8) .0318(7) .0392(8) .0168(6) .0094(6) .0086(6)
C2' .0229(6) .0222(6) .0254(6) .0097(5) .0013(5) .0029(5)
C3' .0316(7) .0272(7) .0270(7) .0105(6) .0013(5) .0053(5)
C3A .0249(6) .0274(6) .0261(6) .0086(5) .0026(5) .0063(5)
C4 .0252(6) .0249(6) .0238(6) .0071(5) .0008(5) .0022(5)
C4' .0385(8) .0285(7) .0332(7) .0122(6) .0100(6) .0109(6)
C5 .0201(6) .0208(6) .0253(6) .0031(5) .0017(5) .0050(5)
C5' .0265(7) .0227(6) .0457(9) .0054(5) .0079(6) .0034(6)
C6' .0289(7) .0294(7) .0370(8) .0057(6) -.0043(6) .0020(6)
C6 .0249(6) .0275(6) .0236(6) .0038(5) .0013(5) .0055(5)
C7 .0295(7) .0276(6) .0249(6) .0039(5) .0056(5) .0002(5)
C7A .0254(7) .0233(6) .0319(7) .0067(5) .0091(5) .0043(5)

loop_
_atom_type_symbol
_atom_type_scat_dispersion_real
_atom_type_scat_dispersion_imag
_atom_type_scat_source
C .002 .002
;International Tables for Crystallography
(1992, Vol. C, Table 6.1.1.2)
;
H .000 .000
;International Tables for Crystallography
(1992, Vol. C, Table 6.1.1.2)
;
N .004 .003
;International Tables for Crystallography
(1992, Vol. C, Table 6.1.1.2)
;
O .008 .006
;International Tables for Crystallography
(1992, Vol. C, Table 6.1.1.2)
;

loop_
_geom_angle_atom_site_label_1
_geom_angle_atom_site_label_2
_geom_angle_atom_site_label_3
_geom_angle
C7A O1 C2 105.72(11)
C3A O3 C2 105.56(11)
C2' N1' C6' 116.71(12)
C1'' C1 C5 110.09(10)
C1'' C1 C2' 110.49(11)
C5 C1 C2' 111.25(10)
N1'' C1'' C1 178.35(14)
O1 C2 O3 107.98(11)
N1' C2' C3' 123.81(12)
N1' C2' C1 115.68(11)
C3' C2' C1 120.43(12)
C2' C3' C4' 118.31(13)
C4 C3A O3 127.67(12)
C4 C3A C7A 122.35(13)
O3 C3A C7A 109.97(12)
C3A C4 C5 116.53(12)
C5' C4' C3' 118.88(13)
C6 C5 C4 120.95(12)
C6 C5 C1 119.29(12)
C4 C5 C1 119.76(12)
C6' C5' C4' 118.66(13)
N1' C6' C5' 123.63(14)
C5 C6 C7 121.46(13)
C7A C7 C6 116.79(13)
O1 C7A C7 128.36(13)
O1 C7A C3A 109.75(13)
C7 C7A C3A 121.88(13)

loop_
_geom_bond_atom_site_label_1
_geom_bond_atom_site_label_2
_geom_bond_site_symmetry_2
_geom_bond_distance
_geom_bond_publ_flag
O1 C7A . 1.3748(17) ?
O1 C2 . 1.430(2) ?
O3 C3A . 1.3720(16) ?
O3 C2 . 1.4339(18) ?
N1' C2' . 1.3359(18) ?
N1' C6' . 1.3404(18) ?
N1'' C1'' . 1.1403(19) ?
C1 C1'' . 1.4765(19) ?
C1 C5 . 1.5264(18) ?
C1 C2' . 1.5332(18) ?
C2' C3' . 1.3819(18) ?
C3' C4' . 1.387(2) ?
C3A C4 . 1.3717(19) ?
C3A C7A . 1.384(2) ?
C4 C5 . 1.4055(18) ?
C4' C5' . 1.375(2) ?
C5 C6 . 1.3853(19) ?
C5' C6' . 1.382(2) ?
C6 C7 . 1.402(2) ?
C7 C7A . 1.367(2) ?
